data_7706545
loop_
_publ_author_name
'Stegner, Philipp C.'
'Eyselein, Jonathan'
'Ballmann, Gerd M.'
'Langer, Jens'
'Schmidt, Jochen'
'Harder, Sjoerd'

_publ_section_title
;
 Calcium catalyzed enantioselective intramolecular alkene hydroamination
 with chiral <i>C</i><sub>2</sub>-symmetric bis-amide ligands.
;
_journal_issue 9
_journal_name_full 'Dalton transactions (Cambridge, England : 2003)'
_journal_page_first 3178
_journal_page_last 3185
_journal_paper_doi 10.1039/d1dt00173f
_journal_volume 50
_journal_year 2021
_chemical_absolute_configuration rmad
_chemical_formula_moiety 'C42 H58 Ca N2 O3, C4 H8 O, [+ solvents]'
_chemical_formula_sum 'C46 H66 Ca N2 O4'
_chemical_formula_weight 751.08
_space_group_crystal_system orthorhombic
_space_group_IT_number 18
_space_group_name_Hall 'P 2 2ab'
_space_group_name_H-M_alt 'P 21 21 2'
_atom_sites_solution_hydrogens geom
_atom_sites_solution_primary dual
_audit_creation_date 2020-12-15
_audit_creation_method
;
Olex2 1.3
(compiled 2020.11.12 svn.r5f609507 for OlexSys, GUI svn.r6226)
;
_audit_update_record
;
2021-01-15 deposited with the CCDC.	2021-02-02 downloaded from the CCDC.
;
_cell_angle_alpha 90
_cell_angle_beta 90
_cell_angle_gamma 90
_cell_formula_units_Z 4
_cell_length_a 21.5853(5)
_cell_length_b 19.8516(5)
_cell_length_c 11.0900(3)
_cell_measurement_reflns_used 13191
_cell_measurement_temperature 100.0(2)
_cell_measurement_theta_max 72.8970
_cell_measurement_theta_min 3.9790
_cell_volume 4752.1(2)
_computing_cell_refinement 'CrysAlisPro 1.171.40.67a (Rigaku OD, 2019)'
_computing_data_collection 'CrysAlisPro 1.171.40.67a (Rigaku OD, 2019)'
_computing_data_reduction 'CrysAlisPro 1.171.40.67a (Rigaku OD, 2019)'
_computing_molecular_graphics 'Olex2 1.3 (Dolomanov et al., 2009)'
_computing_publication_material 'Olex2 1.3 (Dolomanov et al., 2009)'
_computing_structure_refinement 'SHELXL 2016/6 (Sheldrick, 2015)'
_computing_structure_solution 'SHELXT  (Sheldrick, 2015)'
_diffrn_ambient_environment N~2~
_diffrn_ambient_temperature 100.0(2)
_diffrn_detector 'CCD plate'
_diffrn_detector_area_resol_mean 5.2903
_diffrn_detector_type AtlasS2
_diffrn_measured_fraction_theta_full 0.999
_diffrn_measured_fraction_theta_max 0.984
_diffrn_measurement_details
;
List of Runs (angles in degrees, time in seconds):

  # Type    Start    End  Width  t~exp~   \w     \q     \k     \f   Frames
#--------------------------------------------------------------------------
  1  \w   -112.00 -24.00   1.00    7.50    --  -41.69 -57.00 -30.00   88
  2  \w   -114.00 -19.00   1.00    7.50    --  -41.69 -38.00-150.00   95
  3  \w    -59.00  29.00   1.00    7.50    --  -41.69  38.00  30.00   88
  4  \w    -59.00  28.00   1.00    7.50    --  -41.69  38.00 150.00   87
  5  \w     44.00  71.00   1.00    7.50    --   41.69  38.00-180.00   27
  6  \w     90.00 176.00   1.00   30.00    --  106.00  30.00-180.00   86
  7  \w     79.00 106.00   1.00   30.00    --  106.00  77.00 120.00   27
  8  \w     37.00 122.00   1.00   30.00    --  106.00 -45.00 -30.00   85
  9  \w     90.00 176.00   1.00   30.00    --  106.00  61.00   0.00   86
 10  \w     94.00 178.00   1.00   30.00    --  106.00 125.00 -90.00   84
 11  \w     98.00 176.00   1.00   30.00    --  106.00  61.00  60.00   78
 12  \w     25.00 109.00   1.00   30.00    --  106.00 -94.00 -30.00   84
 13  \w    146.00 171.00   1.00   30.00    --  106.00  77.00 120.00   25
 14  \w     82.00 171.00   1.00   30.00    --  106.00  45.00 120.00   89
 15  \w     35.00 117.00   1.00   30.00    --  106.00-125.00 -60.00   82
;
_diffrn_measurement_device 'four-circle diffractometer'
_diffrn_measurement_device_type 'SuperNova, Dual, Cu at home/near, AtlasS2'
_diffrn_measurement_method '\w scans'
_diffrn_orient_matrix_type 'CrysAlisPro convention (1999,Acta A55,543-557)'
_diffrn_orient_matrix_UB_11 0.0445941000
_diffrn_orient_matrix_UB_12 0.0606000000
_diffrn_orient_matrix_UB_13 0.0030006000
_diffrn_orient_matrix_UB_21 0.0236955000
_diffrn_orient_matrix_UB_22 -0.0225681000
_diffrn_orient_matrix_UB_23 0.1246224000
_diffrn_orient_matrix_UB_31 0.0503778000
_diffrn_orient_matrix_UB_32 -0.0430440000
_diffrn_orient_matrix_UB_33 -0.0611408000
_diffrn_radiation_monochromator mirror
_diffrn_radiation_probe x-ray
_diffrn_radiation_type 'Cu K\a'
_diffrn_radiation_wavelength 1.54184
_diffrn_reflns_av_R_equivalents 0.0354
_diffrn_reflns_av_unetI/netI 0.0292
_diffrn_reflns_Laue_measured_fraction_full 0.999
_diffrn_reflns_Laue_measured_fraction_max 0.984
_diffrn_reflns_limit_h_max 26
_diffrn_reflns_limit_h_min -24
_diffrn_reflns_limit_k_max 23
_diffrn_reflns_limit_k_min -24
_diffrn_reflns_limit_l_max 11
_diffrn_reflns_limit_l_min -13
_diffrn_reflns_number 31954
_diffrn_reflns_point_group_measured_fraction_full 0.999
_diffrn_reflns_point_group_measured_fraction_max 0.977
_diffrn_reflns_theta_full 67.684
_diffrn_reflns_theta_max 74.154
_diffrn_reflns_theta_min 3.024
_diffrn_source 'micro-focus sealed X-ray tube'
_diffrn_source_type 'SuperNova (Cu) X-ray Source'
_exptl_absorpt_coefficient_mu 1.434
_exptl_absorpt_correction_T_max 1.000
_exptl_absorpt_correction_T_min 0.503
_exptl_absorpt_correction_type gaussian
_exptl_absorpt_process_details
;
CrysAlisPro 1.171.40.67a (Rigaku Oxford Diffraction, 2019)
Numerical absorption correction based on gaussian integration over
			a multifaceted crystal model
Empirical absorption correction using spherical harmonics,
 implemented in SCALE3 ABSPACK scaling algorithm.
;
_exptl_crystal_colour 'clear orange'
_exptl_crystal_colour_lustre clear
_exptl_crystal_colour_primary orange
_exptl_crystal_density_diffrn 1.050
_exptl_crystal_description block
_exptl_crystal_F_000 1632
_exptl_crystal_size_max 0.405
_exptl_crystal_size_mid 0.201
_exptl_crystal_size_min 0.132
_refine_diff_density_max 1.134
_refine_diff_density_min -0.356
_refine_diff_density_rms 0.093
_refine_ls_abs_structure_details
;
 Flack x determined using 3157 quotients [(I+)-(I-)]/[(I+)+(I-)]
 (Parsons, Flack and Wagner, Acta Cryst. B69 (2013) 249-259).
;
_refine_ls_abs_structure_Flack 0.008(5)
_refine_ls_extinction_method none
_refine_ls_goodness_of_fit_ref 1.027
_refine_ls_hydrogen_treatment constr
_refine_ls_matrix_type full
_refine_ls_number_parameters 725
_refine_ls_number_reflns 9461
_refine_ls_number_restraints 2173
_refine_ls_restrained_S_all 0.980
_refine_ls_R_factor_all 0.0813
_refine_ls_R_factor_gt 0.0751
_refine_ls_shift/su_max 0.000
_refine_ls_shift/su_mean 0.000
_refine_ls_structure_factor_coef Fsqd
_refine_ls_weighting_details 'w=1/[\s^2^(Fo^2^)+(0.1595P)^2^+1.3655P] where P=(Fo^2^+2Fc^2^)/3'
_refine_ls_weighting_scheme calc
_refine_ls_wR_factor_gt 0.2181
_refine_ls_wR_factor_ref 0.2273
_reflns_Friedel_coverage 0.790
_reflns_Friedel_fraction_full 1.000
_reflns_Friedel_fraction_max 0.969
_reflns_number_gt 8401
_reflns_number_total 9461
_reflns_threshold_expression 'I > 2\s(I)'
_cod_data_source_file d1dt00173f2.cif
_cod_data_source_block hasj160901a
_cod_depositor_comments 'Adding full bibliography for 7706544--7706549.cif.'
_cod_database_code 7706545
_shelx_shelxl_version_number 2016/6
_chemical_oxdiff_formula C46H66CaN2O4
_shelx_space_group_comment
;
The symmetry employed for this shelxl refinement is uniquely defined
by the following loop, which should always be used as a source of
symmetry information in preference to the above space-group names.
They are only intended as comments.
;
_reflns_odcompleteness_completeness 99.90
_reflns_odcompleteness_iscentric 1
_reflns_odcompleteness_theta 67.96
_olex2_refinement_description
;
1. Fixed Uiso
 At 1.2 times of:
  All C(H) groups, All C(H,H) groups, All C(H,H,H,H) groups
 At 1.5 times of:
  All C(H,H,H) groups
2. Restrained distances
 C27A-C28A \\sim C27A-C30A \\sim C27-C30 \\sim C27A-C29A \\sim C29-C27 \\sim
C27-C28
 with sigma of 0.02
 C27-C26 \\sim C27A-C26A
 with sigma of 0.02
 N2A-C26A \\sim N2-C26
 with sigma of 0.02
 C30-C29 \\sim C29-C28 \\sim C30-C28
 with sigma of 0.02
 C36A-C35 \\sim C36-C35 \\sim C37A-C38 \\sim C37-C38 \\sim C40-C39 \\sim
C40A-C39A \\sim C41-C42 ~
 C42A-C41A \\sim C44-C43 \\sim C43A-C44 \\sim C46-C45 \\sim C46A-C45
 with sigma of 0.02
 C41-C40 \\sim C40A-C41A \\sim C44-C45 \\sim C37A-C36A \\sim C36-C37
 with sigma of 0.02
 O3-C39 \\sim O3A-C39A \\sim O3-C42 \\sim O3A-C42A \\sim O4-C43 \\sim O4A-C43A
\\sim O4-C46 \\sim O4A-C46A
 with sigma of 0.02
 C39-C42 \\sim C39A-C42A
 with sigma of 0.02
 C39-C41 \\sim C42-C40 \\sim C39A-C41A \\sim C42A-C40A
 with sigma of 0.02
 Ca1-O3 \\sim Ca1-O3A
 with sigma of 0.02
 N2A-C20A \\sim N2-C20
 with sigma of 0.02
 C12A-C20A \\sim C12-C20 \\sim C9-C1
 with sigma of 0.02
 C10-C1 \\sim C20-C11 \\sim C11A-C20A
 with sigma of 0.02
 C11A-C10 \\sim C2-C1 \\sim C19A-C20A \\sim C20-C19
 with sigma of 0.02
 C30A-C26A \\sim C26A-C29A \\sim C28A-C26A \\sim C30-C26 \\sim C26-C29 \\sim
C28-C26
 with sigma of 0.02
3. Uiso/Uaniso restraints and constraints
C11 \\sim C12 \\sim C13 \\sim C14 \\sim C15 \\sim C16 \\sim C17 \\sim C18 \\sim
C19 \\sim C20 \\sim C26 \\sim C27 \\sim C28 \\sim C29 \\sim C30 \\sim N2A \\sim
C11A \\sim C12A \\sim C13A \\sim C14A \\sim C15A \\sim C16A \\sim C17A \\sim
C18A \\sim C19A \\sim C20A \\sim C26A \\sim C27A \\sim C28A \\sim C29A \\sim
C30A: within 4A with sigma of 0.02 and sigma for terminal atoms of 0.04 within
4A
O3 \\sim C39 \\sim C40 \\sim C41 \\sim C42 \\sim O3A \\sim C39A \\sim C40A
\\sim C41A \\sim C42A: within 4A with sigma of 0.02 and sigma for terminal
atoms of 0.04 within 4A
C44 \\sim C45 \\sim O4 \\sim C43 \\sim C46 \\sim O4A \\sim C43A \\sim C46A:
within 4A with sigma of 0.02 and sigma for terminal atoms of 0.04 within 4A
C35 \\sim C38 \\sim C36 \\sim C37 \\sim C36A \\sim C37A: within 4A with sigma
of 0.02 and sigma for terminal atoms of 0.04 within 4A
4. Rigid body (RIGU) restrains
 O4, C43, C46
 with sigma for 1-2 distances of 0.004 and sigma for 1-3 distances of 0.004
5. Others
 Sof(N2A)=Sof(C11A)=Sof(C12A)=Sof(C13A)=Sof(H13A)=Sof(C14A)=Sof(H14A)=
 Sof(C15A)=Sof(H15A)=Sof(C16A)=Sof(H16A)=Sof(C17A)=Sof(C18A)=Sof(H18A)=
 Sof(C19A)=Sof(H19A)=Sof(C20A)=Sof(C26A)=Sof(H26C)=Sof(H26D)=Sof(C27A)=
 Sof(C28A)=Sof(H28F)=Sof(H28D)=Sof(H28E)=Sof(C29A)=Sof(H29D)=Sof(H29E)=
 Sof(H29F)=Sof(C30A)=Sof(H30D)=Sof(H30E)=Sof(H30F)=1-FVAR(1)
 Sof(N2)=Sof(C11)=Sof(C12)=Sof(C13)=Sof(H13)=Sof(C14)=Sof(H14)=Sof(C15)=
 Sof(H15)=Sof(C16)=Sof(H16)=Sof(C17)=Sof(C18)=Sof(H18)=Sof(C19)=Sof(H19)=
 Sof(C20)=Sof(C26)=Sof(H26A)=Sof(H26B)=Sof(C27)=Sof(C28)=Sof(H28A)=Sof(H28B)=
 Sof(H28C)=Sof(C29)=Sof(H29A)=Sof(H29B)=Sof(H29C)=Sof(C30)=Sof(H30A)=Sof(H30B)=
 Sof(H30C)=FVAR(1)
 Sof(O3A)=Sof(C39A)=Sof(H39D)=Sof(H39C)=Sof(C40A)=Sof(H40D)=Sof(H40C)=
 Sof(C41A)=Sof(H41C)=Sof(H41D)=Sof(C42A)=Sof(H42D)=Sof(H42C)=1-FVAR(2)
 Sof(O3)=Sof(C39)=Sof(H39B)=Sof(H39A)=Sof(C40)=Sof(H40B)=Sof(H40A)=Sof(C41)=
 Sof(H41B)=Sof(H41A)=Sof(C42)=Sof(H42B)=Sof(H42A)=FVAR(2)
 Sof(H44C)=Sof(H44D)=Sof(H45C)=Sof(H45D)=Sof(O4A)=Sof(C43A)=Sof(H43C)=
 Sof(H43D)=Sof(C46A)=Sof(H46D)=Sof(H46C)=1-FVAR(3)
 Sof(H44A)=Sof(H44B)=Sof(H45A)=Sof(H45B)=Sof(O4)=Sof(C43)=Sof(H43A)=Sof(H43B)=
 Sof(C46)=Sof(H46B)=Sof(H46A)=FVAR(3)
 Sof(H35C)=Sof(H35D)=Sof(H38C)=Sof(H38D)=Sof(C36A)=Sof(H36C)=Sof(H36D)=
 Sof(C37A)=Sof(H37C)=Sof(H37D)=1-FVAR(4)
 Sof(H35A)=Sof(H35B)=Sof(H38A)=Sof(H38B)=Sof(C36)=Sof(H36A)=Sof(H36B)=Sof(C37)=
 Sof(H37A)=Sof(H37B)=FVAR(4)
6.a Secondary CH2 refined with riding coordinates:
 C21(H21A,H21B), C31(H31A,H31B), C32(H32A,H32B), C33(H33A,H33B), C34(H34A,
 H34B), C35(H35A,H35B), C35(H35C,H35D), C38(H38A,H38B), C38(H38C,H38D),
 C44(H44A,H44B), C44(H44C,H44D), C45(H45A,H45B), C45(H45C,H45D), C26(H26A,H26B),
  C36(H36A,H36B), C37(H37A,H37B), C39(H39B,H39A), C40(H40B,H40A), C41(H41B,
 H41A), C42(H42B,H42A), C43(H43A,H43B), C46(H46B,H46A), C26A(H26C,H26D),
 C36A(H36C,H36D), C37A(H37C,H37D), C39A(H39D,H39C), C40A(H40D,H40C), C41A(H41C,
 H41D), C42A(H42D,H42C), C43A(H43C,H43D), C46A(H46D,H46C)
6.b Aromatic/amide H refined with riding coordinates:
 C2(H2), C3(H3), C5(H5), C6(H6), C7(H7), C8(H8), C13(H13), C14(H14), C15(H15),
 C16(H16), C18(H18), C19(H19), C13A(H13A), C14A(H14A), C15A(H15A), C16A(H16A),
 C18A(H18A), C19A(H19A)
6.c Idealised Me refined as rotating group:
 C23(H23A,H23B,H23C), C24(H24A,H24B,H24C), C25(H25A,H25B,H25C), C28(H28A,H28B,
 H28C), C29(H29A,H29B,H29C), C30(H30A,H30B,H30C), C28A(H28F,H28D,H28E),
 C29A(H29D,H29E,H29F), C30A(H30D,H30E,H30F)
;
_smtbx_masks_void_probe_radius 1.2
_smtbx_masks_void_truncation_radius 1.2
_olex2_date_sample_data_collection 2016-09-01
_olex2_submission_special_instructions 'No special instructions were received'
_oxdiff_exptl_absorpt_empirical_details
;
Empirical correction (ABSPACK) includes:
- Absorption correction using spherical harmonics
- Frame scaling
;
_oxdiff_exptl_absorpt_empirical_full_max 4.069
_oxdiff_exptl_absorpt_empirical_full_min 0.330

loop_
_space_group_symop_operation_xyz
'x, y, z'
'-x, -y, z'
'-x+1/2, y+1/2, -z'
'x+1/2, -y+1/2, -z'

loop_
_atom_site_label
_atom_site_type_symbol
_atom_site_fract_x
_atom_site_fract_y
_atom_site_fract_z
_atom_site_U_iso_or_equiv
_atom_site_adp_type
_atom_site_occupancy
_atom_site_site_symmetry_order
_atom_site_calc_flag
_atom_site_refinement_flags_posn
_atom_site_refinement_flags_adp
_atom_site_refinement_flags_occupancy
_atom_site_disorder_assembly
_atom_site_disorder_group
Ca1 Ca 0.19543(5) 0.24747(5) 0.63955(9) 0.0547(3) Uani 1 1 d D . . . .
O1 O 0.19132(16) 0.13537(17) 0.7185(3) 0.0557(8) Uani 1 1 d . . . . .
O2 O 0.15155(17) 0.34555(16) 0.5457(3) 0.0544(8) Uani 1 1 d . . . . .
N1 N 0.25330(19) 0.2189(2) 0.4708(3) 0.0503(9) Uani 1 1 d . . . . .
C1 C 0.28710(19) 0.2764(2) 0.4759(4) 0.0451(9) Uani 1 1 d D . . . .
C2 C 0.2942(2) 0.3236(2) 0.3775(4) 0.0490(9) Uani 1 1 d D . . . .
H2 H 0.277905 0.311988 0.300687 0.059 Uiso 1 1 calc R U . . .
C3 C 0.3235(2) 0.3841(3) 0.3904(4) 0.0518(11) Uani 1 1 d . . . . .
H3 H 0.326870 0.412970 0.322468 0.062 Uiso 1 1 calc R U . . .
C4 C 0.34897(19) 0.4052(2) 0.5013(5) 0.0489(10) Uani 1 1 d . . . . .
C5 C 0.3789(2) 0.4669(3) 0.5132(5) 0.0616(13) Uani 1 1 d . . . . .
H5 H 0.381272 0.496447 0.445930 0.074 Uiso 1 1 calc R U . . .
C6 C 0.4049(3) 0.4856(3) 0.6207(6) 0.0763(17) Uani 1 1 d . . . . .
H6 H 0.425056 0.527936 0.628095 0.092 Uiso 1 1 calc R U . . .
C7 C 0.4015(3) 0.4418(4) 0.7200(7) 0.0786(18) Uani 1 1 d . . . . .
H7 H 0.418932 0.455027 0.795066 0.094 Uiso 1 1 calc R U . . .
C8 C 0.3731(3) 0.3798(3) 0.7096(5) 0.0629(13) Uani 1 1 d . . . . .
H8 H 0.372358 0.350463 0.777297 0.076 Uiso 1 1 calc R U . . .
C9 C 0.34499(19) 0.3589(2) 0.6003(4) 0.0478(10) Uani 1 1 d D . . . .
C10 C 0.3153(2) 0.2955(2) 0.5877(4) 0.0457(9) Uani 1 1 d D . . . .
C21 C 0.2266(2) 0.1958(2) 0.3580(4) 0.0509(10) Uani 1 1 d . . . . .
H21A H 0.219476 0.235561 0.306049 0.061 Uiso 1 1 calc R U . . .
H21B H 0.185570 0.175747 0.375766 0.061 Uiso 1 1 calc R U . . .
C22 C 0.2647(2) 0.1437(3) 0.2851(4) 0.0551(11) Uani 1 1 d . . . . .
C23 C 0.2263(3) 0.1223(3) 0.1758(5) 0.0645(13) Uani 1 1 d . . . . .
H23A H 0.253340 0.100703 0.116196 0.097 Uiso 1 1 calc R U . . .
H23B H 0.206748 0.162013 0.139758 0.097 Uiso 1 1 calc R U . . .
H23C H 0.194236 0.090387 0.201335 0.097 Uiso 1 1 calc R U . . .
C24 C 0.3250(3) 0.1749(3) 0.2428(5) 0.0620(12) Uani 1 1 d . . . . .
H24A H 0.347634 0.142370 0.192878 0.093 Uiso 1 1 calc R U . . .
H24B H 0.350323 0.187022 0.312910 0.093 Uiso 1 1 calc R U . . .
H24C H 0.316165 0.215350 0.195300 0.093 Uiso 1 1 calc R U . . .
C25 C 0.2801(3) 0.0828(3) 0.3632(5) 0.0665(13) Uani 1 1 d . . . . .
H25A H 0.241577 0.061513 0.390599 0.100 Uiso 1 1 calc R U . . .
H25B H 0.304291 0.097285 0.433299 0.100 Uiso 1 1 calc R U . . .
H25C H 0.304206 0.050315 0.316018 0.100 Uiso 1 1 calc R U . . .
C31 C 0.2346(3) 0.0819(3) 0.6900(5) 0.0582(12) Uani 1 1 d . . . . .
H31A H 0.275517 0.100712 0.668238 0.070 Uiso 1 1 calc R U . . .
H31B H 0.219109 0.054581 0.621561 0.070 Uiso 1 1 calc R U . . .
C32 C 0.2394(3) 0.0391(3) 0.8034(6) 0.0658(13) Uani 1 1 d . . . . .
H32A H 0.273058 0.055075 0.856786 0.079 Uiso 1 1 calc R U . . .
H32B H 0.246343 -0.008981 0.783639 0.079 Uiso 1 1 calc R U . . .
C33 C 0.1750(3) 0.0502(3) 0.8613(6) 0.0665(13) Uani 1 1 d . . . . .
H33A H 0.143435 0.020455 0.824415 0.080 Uiso 1 1 calc R U . . .
H33B H 0.176241 0.042052 0.949314 0.080 Uiso 1 1 calc R U . . .
C34 C 0.1624(3) 0.1223(3) 0.8338(5) 0.0620(13) Uani 1 1 d . . . . .
H34A H 0.117258 0.130673 0.829464 0.074 Uiso 1 1 calc R U . . .
H34B H 0.180346 0.151718 0.896946 0.074 Uiso 1 1 calc R U . . .
C35 C 0.1741(3) 0.4134(3) 0.5639(5) 0.0604(12) Uani 1 1 d D U . . .
H35A H 0.218808 0.413090 0.583774 0.073 Uiso 0.63(2) 1 calc R U P A 1
H35B H 0.151284 0.435735 0.630240 0.073 Uiso 0.63(2) 1 calc R U P A 1
H35C H 0.218757 0.417283 0.544874 0.073 Uiso 0.37(2) 1 calc R U P A 2
H35D H 0.166589 0.429214 0.647309 0.073 Uiso 0.37(2) 1 calc R U P A 2
C38 C 0.1188(3) 0.3397(3) 0.4340(5) 0.0634(13) Uani 1 1 d D U . . .
H38A H 0.079482 0.314828 0.444948 0.076 Uiso 0.63(2) 1 calc R U P A 1
H38B H 0.144278 0.316263 0.372799 0.076 Uiso 0.63(2) 1 calc R U P A 1
H38C H 0.073575 0.336668 0.447613 0.076 Uiso 0.37(2) 1 calc R U P A 2
H38D H 0.132665 0.299675 0.388196 0.076 Uiso 0.37(2) 1 calc R U P A 2
C44 C 0.0132(5) 0.2506(6) 1.1829(8) 0.119(3) Uani 1 1 d D U . . .
H44A H -0.020023 0.254088 1.244095 0.142 Uiso 0.60(3) 1 calc R U P B 1
H44B H 0.039621 0.291311 1.186999 0.142 Uiso 0.60(3) 1 calc R U P B 1
H44C H -0.026342 0.247309 1.227708 0.142 Uiso 0.40(3) 1 calc R U P B 2
H44D H 0.036355 0.290229 1.213012 0.142 Uiso 0.40(3) 1 calc R U P B 2
C45 C 0.0504(5) 0.1882(6) 1.1996(8) 0.115(3) Uani 1 1 d D U . . .
H45A H 0.084074 0.194734 1.259008 0.138 Uiso 0.60(3) 1 calc R U P B 1
H45B H 0.024210 0.149705 1.224658 0.138 Uiso 0.60(3) 1 calc R U P B 1
H45C H 0.034144 0.162292 1.269028 0.138 Uiso 0.40(3) 1 calc R U P B 2
H45D H 0.094055 0.200089 1.216552 0.138 Uiso 0.40(3) 1 calc R U P B 2
O3 O 0.08920(17) 0.2181(2) 0.6300(4) 0.0556(11) Uani 0.867(7) 1 d D U P C 1
O4 O 0.0369(9) 0.2143(11) 0.9931(18) 0.115(4) Uani 0.60(3) 1 d D U P B 1
N2 N 0.2337(8) 0.3052(8) 0.7968(13) 0.058(4) Uani 0.508(7) 1 d D . P C 1
C11 C 0.3183(11) 0.2481(12) 0.6995(16) 0.051(3) Uani 0.508(7) 1 d D U P C 1
C12 C 0.3619(8) 0.1964(9) 0.6925(13) 0.050(3) Uani 0.508(7) 1 d D U P C 1
C13 C 0.3938(8) 0.1801(9) 0.5874(13) 0.051(3) Uani 0.508(7) 1 d . U P C 1
H13 H 0.386630 0.205738 0.516434 0.061 Uiso 0.508(7) 1 calc R U P C 1
C14 C 0.4350(6) 0.1280(6) 0.5839(11) 0.054(2) Uani 0.508(7) 1 d . U P C 1
H14 H 0.456745 0.119613 0.510906 0.065 Uiso 0.508(7) 1 calc R U P C 1
C15 C 0.4468(7) 0.0863(6) 0.6838(14) 0.053(3) Uani 0.508(7) 1 d . U P C 1
H15 H 0.474079 0.048927 0.678310 0.063 Uiso 0.508(7) 1 calc R U P C 1
C16 C 0.4175(6) 0.1017(5) 0.7879(12) 0.053(2) Uani 0.508(7) 1 d . U P C 1
H16 H 0.425973 0.075637 0.857842 0.064 Uiso 0.508(7) 1 calc R U P C 1
C17 C 0.3750(6) 0.1550(5) 0.7959(12) 0.047(2) Uani 0.508(7) 1 d . U P C 1
C18 C 0.3425(7) 0.1734(7) 0.9035(10) 0.052(2) Uani 0.508(7) 1 d . U P C 1
H18 H 0.352110 0.149669 0.975419 0.062 Uiso 0.508(7) 1 calc R U P C 1
C19 C 0.2991(7) 0.2221(6) 0.9096(10) 0.054(2) Uani 0.508(7) 1 d D U P C 1
H19 H 0.279820 0.231127 0.984912 0.065 Uiso 0.508(7) 1 calc R U P C 1
C20 C 0.2807(8) 0.2615(8) 0.8041(13) 0.057(3) Uani 0.508(7) 1 d D U P C 1
C26 C 0.1985(6) 0.3173(6) 0.9058(10) 0.068(3) Uani 0.508(7) 1 d D U P C 1
H26A H 0.202720 0.277366 0.958718 0.082 Uiso 0.508(7) 1 calc R U P C 1
H26B H 0.154223 0.321271 0.883749 0.082 Uiso 0.508(7) 1 calc R U P C 1
C27 C 0.2161(6) 0.3773(7) 0.9753(11) 0.072(3) Uani 0.508(7) 1 d D U P C 1
C28 C 0.2821(6) 0.3708(6) 1.0244(11) 0.076(3) Uani 0.508(7) 1 d D U P C 1
H28A H 0.285425 0.329684 1.072768 0.114 Uiso 0.508(7) 1 calc R U P C 1
H28B H 0.291685 0.410003 1.074849 0.114 Uiso 0.508(7) 1 calc R U P C 1
H28C H 0.311410 0.368682 0.957041 0.114 Uiso 0.508(7) 1 calc R U P C 1
C29 C 0.1744(10) 0.3863(11) 1.0841(16) 0.089(5) Uani 0.508(7) 1 d D U P C 1
H29A H 0.179170 0.432001 1.116042 0.133 Uiso 0.508(7) 1 calc R U P C 1
H29B H 0.185788 0.353516 1.146367 0.133 Uiso 0.508(7) 1 calc R U P C 1
H29C H 0.131164 0.379080 1.060193 0.133 Uiso 0.508(7) 1 calc R U P C 1
C30 C 0.2132(13) 0.4415(8) 0.902(2) 0.082(5) Uani 0.508(7) 1 d D U P C 1
H30A H 0.236323 0.435422 0.826469 0.123 Uiso 0.508(7) 1 calc R U P C 1
H30B H 0.231471 0.478600 0.947963 0.123 Uiso 0.508(7) 1 calc R U P C 1
H30C H 0.169884 0.452085 0.883140 0.123 Uiso 0.508(7) 1 calc R U P C 1
C36 C 0.1624(6) 0.4504(5) 0.4417(9) 0.056(2) Uani 0.63(2) 1 d D U P A 1
H36A H 0.153411 0.498793 0.453988 0.068 Uiso 0.63(2) 1 calc R U P A 1
H36B H 0.197991 0.445493 0.386127 0.068 Uiso 0.63(2) 1 calc R U P A 1
C37 C 0.1065(6) 0.4130(5) 0.3968(10) 0.062(3) Uani 0.63(2) 1 d D U P A 1
H37A H 0.102607 0.416964 0.308114 0.074 Uiso 0.63(2) 1 calc R U P A 1
H37B H 0.068186 0.430238 0.434878 0.074 Uiso 0.63(2) 1 calc R U P A 1
C39 C 0.0362(3) 0.2519(4) 0.6862(8) 0.083(2) Uani 0.867(7) 1 d D U P C 1
H39B H 0.029525 0.297043 0.650621 0.100 Uiso 0.867(7) 1 calc R U P C 1
H39A H 0.042417 0.256742 0.774236 0.100 Uiso 0.867(7) 1 calc R U P C 1
C40 C -0.0178(3) 0.2060(5) 0.6596(9) 0.095(2) Uani 0.867(7) 1 d D U P C 1
H40B H -0.023015 0.171642 0.723564 0.114 Uiso 0.867(7) 1 calc R U P C 1
H40A H -0.056849 0.231799 0.651179 0.114 Uiso 0.867(7) 1 calc R U P C 1
C41 C 0.0008(3) 0.1742(5) 0.5420(8) 0.093(2) Uani 0.867(7) 1 d D U P C 1
H41B H -0.022963 0.132453 0.526558 0.111 Uiso 0.867(7) 1 calc R U P C 1
H41A H -0.005216 0.205719 0.473815 0.111 Uiso 0.867(7) 1 calc R U P C 1
C42 C 0.0682(3) 0.1594(4) 0.5618(7) 0.0644(16) Uani 0.867(7) 1 d D U P C 1
H42B H 0.073859 0.117374 0.608691 0.077 Uiso 0.867(7) 1 calc R U P C 1
H42A H 0.090588 0.155356 0.484264 0.077 Uiso 0.867(7) 1 calc R U P C 1
C43 C -0.0129(9) 0.2412(14) 1.0602(13) 0.117(5) Uani 0.60(3) 1 d D U P B 1
H43A H -0.048353 0.209667 1.061641 0.140 Uiso 0.60(3) 1 calc R U P B 1
H43B H -0.026701 0.284741 1.025838 0.140 Uiso 0.60(3) 1 calc R U P B 1
C46 C 0.0748(9) 0.1792(13) 1.0761(12) 0.109(4) Uani 0.60(3) 1 d D U P B 1
H46B H 0.117742 0.196551 1.071727 0.130 Uiso 0.60(3) 1 calc R U P B 1
H46A H 0.075538 0.130672 1.055495 0.130 Uiso 0.60(3) 1 calc R U P B 1
O3A O 0.0977(10) 0.2083(15) 0.540(3) 0.072(5) Uani 0.133(7) 1 d D U P C 2
O4A O 0.0277(16) 0.1966(15) 1.004(3) 0.122(6) Uani 0.40(3) 1 d D U P B 2
N2A N 0.2489(8) 0.2905(9) 0.8112(13) 0.052(3) Uani 0.492(7) 1 d D U P C 2
C11A C 0.3265(10) 0.2423(11) 0.6797(15) 0.046(3) Uani 0.492(7) 1 d D U P C 2
C12A C 0.3725(7) 0.1888(8) 0.6592(14) 0.048(3) Uani 0.492(7) 1 d D U P C 2
C13A C 0.4017(7) 0.1809(8) 0.5465(14) 0.048(3) Uani 0.492(7) 1 d . U P C 2
H13A H 0.391411 0.211062 0.483023 0.058 Uiso 0.492(7) 1 calc R U P C 2
C14A C 0.4447(5) 0.1310(6) 0.5254(15) 0.054(2) Uani 0.492(7) 1 d . U P C 2
H14A H 0.463842 0.127537 0.448527 0.065 Uiso 0.492(7) 1 calc R U P C 2
C15A C 0.4604(6) 0.0847(6) 0.6175(15) 0.062(2) Uani 0.492(7) 1 d . U P C 2
H15A H 0.488046 0.048469 0.602234 0.074 Uiso 0.492(7) 1 calc R U P C 2
C16A C 0.4346(6) 0.0936(8) 0.7299(17) 0.054(3) Uani 0.492(7) 1 d . U P C 2
H16A H 0.446758 0.065038 0.794394 0.065 Uiso 0.492(7) 1 calc R U P C 2
C17A C 0.3918(5) 0.1428(7) 0.7497(13) 0.053(2) Uani 0.492(7) 1 d . U P C 2
C18A C 0.3648(6) 0.1539(7) 0.8700(15) 0.058(2) Uani 0.492(7) 1 d . U P C 2
H18A H 0.378438 0.126735 0.935360 0.070 Uiso 0.492(7) 1 calc R U P C 2
C19A C 0.3197(7) 0.2029(9) 0.8911(11) 0.052(3) Uani 0.492(7) 1 d D U P C 2
H19A H 0.302616 0.206900 0.969785 0.062 Uiso 0.492(7) 1 calc R U P C 2
C20A C 0.2977(6) 0.2484(8) 0.7960(12) 0.050(2) Uani 0.492(7) 1 d D U P C 2
C26A C 0.2324(6) 0.3050(6) 0.9382(9) 0.064(2) Uani 0.492(7) 1 d D U P C 2
H26C H 0.270593 0.314747 0.984463 0.077 Uiso 0.492(7) 1 calc R U P C 2
H26D H 0.212555 0.264824 0.974175 0.077 Uiso 0.492(7) 1 calc R U P C 2
C27A C 0.1887(7) 0.3645(7) 0.9477(10) 0.072(3) Uani 0.492(7) 1 d D U P C 2
C28A C 0.1288(6) 0.3522(7) 0.8806(11) 0.081(4) Uani 0.492(7) 1 d D U P C 2
H28F H 0.110970 0.309190 0.906426 0.121 Uiso 0.492(7) 1 calc R U P C 2
H28D H 0.137048 0.350827 0.793766 0.121 Uiso 0.492(7) 1 calc R U P C 2
H28E H 0.099575 0.388714 0.898190 0.121 Uiso 0.492(7) 1 calc R U P C 2
C29A C 0.1635(11) 0.3720(11) 1.0716(18) 0.087(5) Uani 0.492(7) 1 d D U P C 2
H29D H 0.140714 0.331161 1.093783 0.131 Uiso 0.492(7) 1 calc R U P C 2
H29E H 0.135505 0.410843 1.074384 0.131 Uiso 0.492(7) 1 calc R U P C 2
H29F H 0.197700 0.378973 1.128377 0.131 Uiso 0.492(7) 1 calc R U P C 2
C30A C 0.2172(15) 0.4272(9) 0.892(3) 0.083(6) Uani 0.492(7) 1 d D U P C 2
H30D H 0.227578 0.418103 0.807272 0.125 Uiso 0.492(7) 1 calc R U P C 2
H30E H 0.254818 0.439347 0.935983 0.125 Uiso 0.492(7) 1 calc R U P C 2
H30F H 0.187434 0.464408 0.895862 0.125 Uiso 0.492(7) 1 calc R U P C 2
C36A C 0.1346(9) 0.4507(7) 0.4738(15) 0.055(4) Uani 0.37(2) 1 d D U P A 2
H36C H 0.092250 0.458704 0.504908 0.065 Uiso 0.37(2) 1 calc R U P A 2
H36D H 0.153542 0.494154 0.450185 0.065 Uiso 0.37(2) 1 calc R U P A 2
C37A C 0.1347(9) 0.4011(7) 0.3715(15) 0.063(4) Uani 0.37(2) 1 d D U P A 2
H37C H 0.103441 0.412842 0.309747 0.075 Uiso 0.37(2) 1 calc R U P A 2
H37D H 0.176052 0.398002 0.333151 0.075 Uiso 0.37(2) 1 calc R U P A 2
C39A C 0.062(2) 0.2411(18) 0.635(4) 0.086(5) Uani 0.133(7) 1 d D U P C 2
H39D H 0.032079 0.273843 0.600551 0.103 Uiso 0.133(7) 1 calc R U P C 2
H39C H 0.089435 0.265081 0.692044 0.103 Uiso 0.133(7) 1 calc R U P C 2
C40A C 0.028(2) 0.185(2) 0.698(3) 0.086(5) Uani 0.133(7) 1 d D U P C 2
H40D H 0.053712 0.164684 0.763006 0.103 Uiso 0.133(7) 1 calc R U P C 2
H40C H -0.011466 0.200838 0.734150 0.103 Uiso 0.133(7) 1 calc R U P C 2
C41A C 0.0156(16) 0.134(2) 0.600(4) 0.078(5) Uani 0.133(7) 1 d D U P C 2
H41C H -0.023034 0.144861 0.556353 0.094 Uiso 0.133(7) 1 calc R U P C 2
H41D H 0.012695 0.087897 0.633335 0.094 Uiso 0.133(7) 1 calc R U P C 2
C42A C 0.072(2) 0.142(2) 0.520(5) 0.081(5) Uani 0.133(7) 1 d D U P C 2
H42D H 0.102643 0.106635 0.539327 0.097 Uiso 0.133(7) 1 calc R U P C 2
H42C H 0.059372 0.136507 0.434341 0.097 Uiso 0.133(7) 1 calc R U P C 2
C43A C 0.0011(18) 0.2574(18) 1.0515(17) 0.118(6) Uani 0.40(3) 1 d D U P B 2
H43C H -0.043853 0.259933 1.034554 0.142 Uiso 0.40(3) 1 calc R U P B 2
H43D H 0.021719 0.297880 1.018027 0.142 Uiso 0.40(3) 1 calc R U P B 2
C46A C 0.0468(16) 0.1454(15) 1.0852(18) 0.116(5) Uani 0.40(3) 1 d D U P B 2
H46D H 0.087465 0.126085 1.063050 0.140 Uiso 0.40(3) 1 calc R U P B 2
H46C H 0.015655 0.108975 1.092163 0.140 Uiso 0.40(3) 1 calc R U P B 2

loop_
_atom_site_aniso_label
_atom_site_aniso_U_11
_atom_site_aniso_U_22
_atom_site_aniso_U_33
_atom_site_aniso_U_23
_atom_site_aniso_U_13
_atom_site_aniso_U_12
Ca1 0.0643(5) 0.0515(5) 0.0482(5) 0.0075(4) -0.0013(4) -0.0124(4)
O1 0.0597(17) 0.0585(18) 0.0490(18) 0.0147(14) 0.0022(16) -0.0057(15)
O2 0.0632(18) 0.0467(16) 0.0535(19) 0.0018(14) -0.0079(15) -0.0106(14)
N1 0.061(2) 0.0508(19) 0.0393(19) 0.0014(16) -0.0031(17) -0.0084(17)
C1 0.0445(19) 0.053(2) 0.038(2) 0.0071(17) -0.0022(17) 0.0006(17)
C2 0.049(2) 0.056(2) 0.042(2) 0.0103(19) 0.0045(18) 0.0037(18)
C3 0.049(2) 0.060(3) 0.046(2) 0.016(2) 0.0080(18) -0.0008(18)
C4 0.0355(18) 0.052(2) 0.059(3) 0.011(2) 0.0074(18) -0.0057(17)
C5 0.054(3) 0.065(3) 0.065(3) 0.008(2) 0.005(2) -0.015(2)
C6 0.071(3) 0.070(3) 0.087(4) 0.014(3) -0.005(3) -0.034(3)
C7 0.073(3) 0.087(4) 0.076(4) 0.010(3) -0.022(3) -0.038(3)
C8 0.062(3) 0.069(3) 0.058(3) 0.011(2) -0.013(2) -0.028(2)
C9 0.0380(18) 0.059(2) 0.046(2) 0.0095(19) 0.0009(17) -0.0112(18)
C10 0.0447(19) 0.051(2) 0.041(2) 0.0090(18) -0.0035(17) -0.0079(17)
C21 0.053(2) 0.055(2) 0.045(2) 0.002(2) -0.005(2) -0.0060(18)
C22 0.066(3) 0.059(3) 0.040(2) 0.004(2) -0.006(2) -0.005(2)
C23 0.085(4) 0.062(3) 0.046(3) -0.002(2) -0.001(3) -0.006(3)
C24 0.064(3) 0.072(3) 0.050(3) 0.003(2) 0.001(2) 0.004(2)
C25 0.095(4) 0.050(2) 0.054(3) -0.001(2) -0.006(3) -0.001(2)
C31 0.065(3) 0.057(3) 0.053(3) 0.003(2) 0.007(2) -0.011(2)
C32 0.073(3) 0.050(2) 0.074(4) 0.011(2) -0.003(3) -0.002(2)
C33 0.078(3) 0.069(3) 0.052(3) 0.014(3) -0.001(3) -0.016(3)
C34 0.076(3) 0.068(3) 0.042(3) 0.003(2) 0.009(2) -0.007(3)
C35 0.070(3) 0.052(2) 0.059(3) -0.007(2) -0.013(2) -0.003(2)
C38 0.068(3) 0.066(3) 0.057(3) -0.010(2) -0.012(2) -0.001(2)
C44 0.126(6) 0.134(7) 0.096(5) -0.016(5) 0.014(5) 0.028(6)
C45 0.114(6) 0.143(7) 0.088(5) 0.002(5) 0.009(5) 0.025(5)
O3 0.0409(17) 0.0517(19) 0.074(3) 0.004(2) 0.0077(19) -0.0024(15)
O4 0.104(7) 0.154(9) 0.087(6) 0.010(7) 0.032(5) 0.013(7)
N2 0.076(9) 0.052(7) 0.046(7) 0.007(5) 0.010(6) -0.016(5)
C11 0.065(6) 0.053(5) 0.034(5) 0.011(5) -0.005(4) -0.012(5)
C12 0.059(5) 0.053(5) 0.039(5) -0.002(4) 0.001(4) -0.005(4)
C13 0.065(6) 0.053(4) 0.035(5) 0.002(5) -0.005(5) -0.010(4)
C14 0.062(5) 0.060(5) 0.040(5) -0.002(4) -0.002(4) 0.002(4)
C15 0.069(6) 0.049(4) 0.040(6) -0.010(5) 0.005(5) 0.012(4)
C16 0.072(5) 0.049(4) 0.038(4) -0.005(4) -0.005(4) 0.007(4)
C17 0.065(5) 0.042(4) 0.034(5) -0.003(4) 0.000(4) 0.002(4)
C18 0.069(6) 0.053(5) 0.033(4) 0.001(4) 0.004(4) 0.001(4)
C19 0.074(6) 0.052(5) 0.035(4) 0.002(4) 0.008(4) -0.004(4)
C20 0.073(6) 0.056(6) 0.041(5) 0.009(4) 0.003(5) -0.017(5)
C26 0.085(6) 0.071(6) 0.049(5) 0.004(5) 0.009(5) -0.008(5)
C27 0.098(7) 0.076(6) 0.042(5) -0.005(5) 0.000(5) -0.002(6)
C28 0.111(8) 0.065(6) 0.052(6) 0.001(5) -0.006(6) -0.006(6)
C29 0.139(11) 0.080(11) 0.047(7) -0.021(7) 0.003(8) -0.059(9)
C30 0.143(12) 0.059(8) 0.044(7) -0.021(7) -0.003(8) -0.018(9)
C36 0.056(5) 0.047(4) 0.066(5) 0.006(4) 0.004(4) -0.003(4)
C37 0.066(6) 0.062(5) 0.056(5) 0.009(4) -0.013(5) -0.011(4)
C39 0.076(4) 0.091(4) 0.083(4) 0.021(4) 0.023(3) 0.017(4)
C40 0.052(3) 0.130(6) 0.104(6) 0.029(5) 0.010(4) 0.014(4)
C41 0.059(3) 0.121(6) 0.098(5) 0.025(5) -0.017(4) -0.015(4)
C42 0.057(3) 0.071(4) 0.065(4) -0.005(3) -0.004(3) -0.002(3)
C43 0.105(9) 0.149(10) 0.096(7) 0.022(8) 0.034(6) 0.033(8)
C46 0.098(8) 0.146(10) 0.082(7) 0.009(7) 0.021(6) 0.023(7)
O3A 0.055(8) 0.078(9) 0.082(9) 0.027(9) 0.011(8) 0.001(8)
O4A 0.122(10) 0.158(11) 0.086(9) 0.007(9) 0.018(8) 0.023(9)
N2A 0.071(6) 0.054(6) 0.032(4) 0.006(4) -0.007(4) -0.016(5)
C11A 0.051(5) 0.053(5) 0.033(5) 0.008(4) -0.003(4) -0.012(4)
C12A 0.049(5) 0.054(5) 0.041(6) 0.009(5) -0.012(5) -0.006(4)
C13A 0.049(5) 0.047(4) 0.049(6) 0.006(5) 0.000(5) 0.000(4)
C14A 0.045(4) 0.055(5) 0.063(6) 0.010(5) 0.000(5) -0.005(4)
C15A 0.058(5) 0.060(5) 0.067(6) 0.011(5) 0.000(5) -0.002(4)
C16A 0.057(5) 0.058(5) 0.047(6) 0.015(6) 0.001(5) 0.002(4)
C17A 0.051(4) 0.060(5) 0.049(5) 0.007(4) -0.004(4) -0.001(4)
C18A 0.062(5) 0.065(5) 0.048(5) 0.013(5) -0.008(5) -0.005(4)
C19A 0.055(5) 0.066(6) 0.035(5) 0.006(5) -0.009(4) -0.007(5)
C20A 0.058(5) 0.055(5) 0.036(4) 0.001(4) -0.010(4) -0.014(4)
C26A 0.092(6) 0.068(5) 0.032(4) 0.005(4) -0.008(4) -0.030(5)
C27A 0.111(7) 0.075(6) 0.030(5) -0.004(4) -0.006(5) -0.046(6)
C28A 0.117(9) 0.071(6) 0.053(6) -0.004(5) 0.019(6) -0.026(7)
C29A 0.144(12) 0.062(8) 0.056(8) -0.023(6) -0.002(8) -0.052(9)
C30A 0.137(12) 0.050(7) 0.064(11) -0.015(8) 0.003(9) -0.025(8)
C36A 0.044(7) 0.048(6) 0.072(8) 0.006(6) -0.002(6) 0.003(6)
C37A 0.049(7) 0.074(8) 0.065(8) -0.016(7) 0.000(7) -0.003(6)
C39A 0.064(10) 0.098(10) 0.095(10) 0.017(10) 0.004(10) 0.007(9)
C40A 0.065(9) 0.100(10) 0.092(10) 0.012(10) 0.001(9) 0.008(9)
C41A 0.052(9) 0.091(10) 0.091(10) 0.017(9) 0.000(9) 0.001(9)
C42A 0.058(9) 0.095(10) 0.089(10) 0.015(10) 0.002(9) -0.001(9)
C43A 0.110(10) 0.145(11) 0.100(9) 0.009(10) 0.029(9) 0.023(10)
C46A 0.116(10) 0.148(11) 0.085(9) 0.018(9) 0.025(9) 0.028(9)

loop_
_atom_type_symbol
_atom_type_description
_atom_type_scat_dispersion_real
_atom_type_scat_dispersion_imag
_atom_type_scat_source
C C 0.0181 0.0091 'International Tables Vol C Tables 4.2.6.8 and 6.1.1.4'
H H 0.0000 0.0000 'International Tables Vol C Tables 4.2.6.8 and 6.1.1.4'
Ca Ca 0.3641 1.2855 'International Tables Vol C Tables 4.2.6.8 and 6.1.1.4'
N N 0.0311 0.0180 'International Tables Vol C Tables 4.2.6.8 and 6.1.1.4'
O O 0.0492 0.0322 'International Tables Vol C Tables 4.2.6.8 and 6.1.1.4'

loop_
_exptl_crystal_face_index_h
_exptl_crystal_face_index_k
_exptl_crystal_face_index_l
_exptl_crystal_face_perp_dist
7 -2 6 0.1022
8 4 -5 0.1662
-6 1 -6 0.0892
1 2 7 0.1383
10 -7 -3 0.1812
4 12 0 0.0867
-3 12 -2 0.0738
-1 13 1 0.0782
-5 12 2 0.1070
5 9 4 0.0886
-14 0 -1 0.1573
-10 7 3 0.1633
3 -10 -4 0.1218
-3 -12 -2 0.0556
-8 4 -6 0.1001
-5 8 -5 0.0823
7 -5 6 0.0994
4 -10 4 0.0807
-7 -1 6 0.1906
3 11 3 0.0841
-8 -8 -4 0.0792
-1 9 -5 0.0945
6 2 -6 0.1499
4 -3 -7 0.1329
11 2 -4 0.1952
-6 -10 3 0.1326
-10 -9 0 0.1266
-1 10 5 0.1056
-13 3 1 0.1774
-13 1 3 0.1907
1 -13 0 0.0624
2 13 0 0.0803
2 -1 7 0.1371
-3 10 -4 0.0818
-9 10 1 0.1328
-3 -1 -7 0.0893
0 12 -3 0.0820
-1 0 -7 0.1032
0 -13 1 0.0521

loop_
_geom_angle_atom_site_label_1
_geom_angle_atom_site_label_2
_geom_angle_atom_site_label_3
_geom_angle
_geom_angle_site_symmetry_1
_geom_angle_site_symmetry_3
_geom_angle_publ_flag
O1 Ca1 O2 153.84(12) . . ?
O1 Ca1 C11 87.2(5) . . ?
O1 Ca1 C20 82.5(3) . . ?
O1 Ca1 O3A 80.9(7) . . ?
O2 Ca1 C11 119.0(5) . . ?
O2 Ca1 C20 119.7(3) . . ?
O2 Ca1 O3A 74.3(7) . . ?
N1 Ca1 O1 95.01(13) . . ?
N1 Ca1 O2 93.51(14) . . ?
N1 Ca1 O3 115.13(16) . . ?
N1 Ca1 C11 71.0(4) . . ?
N1 Ca1 C20 102.1(3) . . ?
N1 Ca1 O3A 91.2(8) . . ?
N1 Ca1 N2A 118.1(4) . . ?
O3 Ca1 O1 75.61(13) . . ?
O3 Ca1 O2 78.37(13) . . ?
O3 Ca1 C11 162.0(4) . . ?
O3 Ca1 C20 137.8(3) . . ?
N2 Ca1 O1 101.8(4) . . ?
N2 Ca1 O2 93.9(4) . . ?
N2 Ca1 N1 123.6(4) . . ?
N2 Ca1 O3 121.1(4) . . ?
N2 Ca1 C11 56.7(5) . . ?
N2 Ca1 C20 30.9(4) . . ?
C20 Ca1 C11 31.2(4) . . ?
N2A Ca1 O1 93.4(4) . . ?
N2A Ca1 O2 104.3(4) . . ?
N2A Ca1 O3A 150.6(9) . . ?
C31 O1 Ca1 125.3(3) . . ?
C34 O1 Ca1 120.4(3) . . ?
C34 O1 C31 109.8(4) . . ?
C35 O2 Ca1 124.2(3) . . ?
C38 O2 Ca1 120.3(3) . . ?
C38 O2 C35 111.2(4) . . ?
C1 N1 Ca1 92.9(3) . . ?
C1 N1 C21 121.0(4) . . ?
C21 N1 Ca1 123.9(3) . . ?
N1 C1 C2 124.8(4) . . ?
N1 C1 C10 119.1(4) . . ?
C10 C1 C2 115.9(4) . . ?
C1 C2 H2 118.7 . . ?
C3 C2 C1 122.7(4) . . ?
C3 C2 H2 118.7 . . ?
C2 C3 H3 118.9 . . ?
C2 C3 C4 122.3(4) . . ?
C4 C3 H3 118.9 . . ?
C3 C4 C9 117.0(4) . . ?
C5 C4 C3 121.7(5) . . ?
C5 C4 C9 121.3(5) . . ?
C4 C5 H5 119.6 . . ?
C6 C5 C4 120.7(5) . . ?
C6 C5 H5 119.6 . . ?
C5 C6 H6 120.2 . . ?
C5 C6 C7 119.6(5) . . ?
C7 C6 H6 120.2 . . ?
C6 C7 H7 119.7 . . ?
C8 C7 C6 120.6(6) . . ?
C8 C7 H7 119.7 . . ?
C7 C8 H8 119.2 . . ?
C7 C8 C9 121.5(5) . . ?
C9 C8 H8 119.2 . . ?
C8 C9 C4 116.2(4) . . ?
C8 C9 C10 122.5(4) . . ?
C10 C9 C4 121.3(4) . . ?
C1 C10 C11 123.1(10) . . ?
C1 C10 C11A 118.3(10) . . ?
C9 C10 C1 120.8(4) . . ?
C9 C10 C11 116.0(10) . . ?
C9 C10 C11A 119.3(11) . . ?
N1 C21 H21A 108.1 . . ?
N1 C21 H21B 108.1 . . ?
N1 C21 C22 116.7(4) . . ?
H21A C21 H21B 107.3 . . ?
C22 C21 H21A 108.1 . . ?
C22 C21 H21B 108.1 . . ?
C23 C22 C21 108.1(4) . . ?
C24 C22 C21 110.2(4) . . ?
C24 C22 C23 109.5(4) . . ?
C24 C22 C25 108.3(5) . . ?
C25 C22 C21 110.4(4) . . ?
C25 C22 C23 110.4(4) . . ?
C22 C23 H23A 109.5 . . ?
C22 C23 H23B 109.5 . . ?
C22 C23 H23C 109.5 . . ?
H23A C23 H23B 109.5 . . ?
H23A C23 H23C 109.5 . . ?
H23B C23 H23C 109.5 . . ?
C22 C24 H24A 109.5 . . ?
C22 C24 H24B 109.5 . . ?
C22 C24 H24C 109.5 . . ?
H24A C24 H24B 109.5 . . ?
H24A C24 H24C 109.5 . . ?
H24B C24 H24C 109.5 . . ?
C22 C25 H25A 109.5 . . ?
C22 C25 H25B 109.5 . . ?
C22 C25 H25C 109.5 . . ?
H25A C25 H25B 109.5 . . ?
H25A C25 H25C 109.5 . . ?
H25B C25 H25C 109.5 . . ?
O1 C31 H31A 110.6 . . ?
O1 C31 H31B 110.6 . . ?
O1 C31 C32 105.9(4) . . ?
H31A C31 H31B 108.7 . . ?
C32 C31 H31A 110.6 . . ?
C32 C31 H31B 110.6 . . ?
C31 C32 H32A 111.4 . . ?
C31 C32 H32B 111.4 . . ?
C31 C32 C33 101.7(5) . . ?
H32A C32 H32B 109.3 . . ?
C33 C32 H32A 111.4 . . ?
C33 C32 H32B 111.4 . . ?
C32 C33 H33A 111.3 . . ?
C32 C33 H33B 111.3 . . ?
H33A C33 H33B 109.2 . . ?
C34 C33 C32 102.5(4) . . ?
C34 C33 H33A 111.3 . . ?
C34 C33 H33B 111.3 . . ?
O1 C34 C33 105.9(5) . . ?
O1 C34 H34A 110.6 . . ?
O1 C34 H34B 110.6 . . ?
C33 C34 H34A 110.6 . . ?
C33 C34 H34B 110.6 . . ?
H34A C34 H34B 108.7 . . ?
O2 C35 H35A 110.7 . . ?
O2 C35 H35B 110.7 . . ?
O2 C35 H35C 111.8 . . ?
O2 C35 H35D 111.8 . . ?
O2 C35 C36 105.2(5) . . ?
O2 C35 C36A 100.1(7) . . ?
H35A C35 H35B 108.8 . . ?
H35C C35 H35D 109.5 . . ?
C36 C35 H35A 110.7 . . ?
C36 C35 H35B 110.7 . . ?
C36A C35 H35C 111.8 . . ?
C36A C35 H35D 111.8 . . ?
O2 C38 H38A 111.0 . . ?
O2 C38 H38B 111.0 . . ?
O2 C38 H38C 111.1 . . ?
O2 C38 H38D 111.1 . . ?
O2 C38 C37 104.0(5) . . ?
O2 C38 C37A 103.3(8) . . ?
H38A C38 H38B 109.0 . . ?
H38C C38 H38D 109.1 . . ?
C37 C38 H38A 111.0 . . ?
C37 C38 H38B 111.0 . . ?
C37A C38 H38C 111.1 . . ?
C37A C38 H38D 111.1 . . ?
H44A C44 H44B 109.2 . . ?
H44C C44 H44D 108.6 . . ?
C45 C44 H44A 111.3 . . ?
C45 C44 H44B 111.3 . . ?
C45 C44 H44C 110.3 . . ?
C45 C44 H44D 110.3 . . ?
C43 C44 H44A 111.3 . . ?
C43 C44 H44B 111.3 . . ?
C43 C44 C45 102.4(12) . . ?
C43A C44 H44C 110.3 . . ?
C43A C44 H44D 110.3 . . ?
C43A C44 C45 107.0(14) . . ?
C44 C45 H45A 111.7 . . ?
C44 C45 H45B 111.7 . . ?
C44 C45 H45C 109.8 . . ?
C44 C45 H45D 109.8 . . ?
C44 C45 C46A 109.4(12) . . ?
H45A C45 H45B 109.5 . . ?
H45C C45 H45D 108.2 . . ?
C46 C45 C44 100.2(10) . . ?
C46 C45 H45A 111.7 . . ?
C46 C45 H45B 111.7 . . ?
C46A C45 H45C 109.8 . . ?
C46A C45 H45D 109.8 . . ?
C39 O3 Ca1 128.6(4) . . ?
C42 O3 Ca1 121.3(4) . . ?
C42 O3 C39 110.0(5) . . ?
C43 O4 C46 106.4(16) . . ?
C20 N2 Ca1 89.7(11) . . ?
C20 N2 C26 117.1(13) . . ?
C26 N2 Ca1 122.7(11) . . ?
C10 C11 Ca1 76.7(9) . . ?
C12 C11 Ca1 129.6(16) . . ?
C12 C11 C10 115.4(12) . . ?
C12 C11 C20 124.0(14) . . ?
C20 C11 Ca1 69.6(11) . . ?
C20 C11 C10 120.4(15) . . ?
C11 C12 C17 120.6(12) . . ?
C13 C12 C11 123.4(15) . . ?
C13 C12 C17 115.9(14) . . ?
C12 C13 H13 119.2 . . ?
C14 C13 C12 121.5(14) . . ?
C14 C13 H13 119.2 . . ?
C13 C14 H14 118.6 . . ?
C13 C14 C15 122.7(12) . . ?
C15 C14 H14 118.6 . . ?
C14 C15 H15 121.4 . . ?
C16 C15 C14 117.2(12) . . ?
C16 C15 H15 121.4 . . ?
C15 C16 H16 119.0 . . ?
C15 C16 C17 122.0(12) . . ?
C17 C16 H16 119.0 . . ?
C16 C17 C12 120.6(12) . . ?
C16 C17 C18 124.5(12) . . ?
C18 C17 C12 114.9(10) . . ?
C17 C18 H18 117.7 . . ?
C19 C18 C17 124.5(11) . . ?
C19 C18 H18 117.7 . . ?
C18 C19 H19 119.0 . . ?
C18 C19 C20 122.1(11) . . ?
C20 C19 H19 119.0 . . ?
N2 C20 Ca1 59.4(10) . . ?
N2 C20 C11 119.9(14) . . ?
N2 C20 C19 126.9(13) . . ?
C11 C20 Ca1 79.2(12) . . ?
C11 C20 C19 113.2(13) . . ?
C19 C20 Ca1 134.0(10) . . ?
N2 C26 H26A 108.3 . . ?
N2 C26 H26B 108.3 . . ?
N2 C26 C27 115.9(12) . . ?
H26A C26 H26B 107.4 . . ?
C27 C26 H26A 108.3 . . ?
C27 C26 H26B 108.3 . . ?
C26 C27 C28 111.1(10) . . ?
C26 C27 C29 111.0(11) . . ?
C26 C27 C30 112.9(13) . . ?
C29 C27 C28 106.2(11) . . ?
C30 C27 C28 107.5(13) . . ?
C30 C27 C29 107.8(12) . . ?
C27 C28 H28A 109.5 . . ?
C27 C28 H28B 109.5 . . ?
C27 C28 H28C 109.5 . . ?
H28A C28 H28B 109.5 . . ?
H28A C28 H28C 109.5 . . ?
H28B C28 H28C 109.5 . . ?
C27 C29 H29A 109.5 . . ?
C27 C29 H29B 109.5 . . ?
C27 C29 H29C 109.5 . . ?
H29A C29 H29B 109.5 . . ?
H29A C29 H29C 109.5 . . ?
H29B C29 H29C 109.5 . . ?
C27 C30 H30A 109.5 . . ?
C27 C30 H30B 109.5 . . ?
C27 C30 H30C 109.5 . . ?
H30A C30 H30B 109.5 . . ?
H30A C30 H30C 109.5 . . ?
H30B C30 H30C 109.5 . . ?
C35 C36 H36A 111.6 . . ?
C35 C36 H36B 111.6 . . ?
H36A C36 H36B 109.4 . . ?
C37 C36 C35 100.7(7) . . ?
C37 C36 H36A 111.6 . . ?
C37 C36 H36B 111.6 . . ?
C38 C37 H37A 111.0 . . ?
C38 C37 H37B 111.0 . . ?
C36 C37 C38 103.9(8) . . ?
C36 C37 H37A 111.0 . . ?
C36 C37 H37B 111.0 . . ?
H37A C37 H37B 109.0 . . ?
O3 C39 H39B 110.9 . . ?
O3 C39 H39A 110.9 . . ?
O3 C39 C40 104.1(6) . . ?
H39B C39 H39A 109.0 . . ?
C40 C39 H39B 110.9 . . ?
C40 C39 H39A 110.9 . . ?
C39 C40 H40B 111.3 . . ?
C39 C40 H40A 111.3 . . ?
H40B C40 H40A 109.2 . . ?
C41 C40 C39 102.5(6) . . ?
C41 C40 H40B 111.3 . . ?
C41 C40 H40A 111.3 . . ?
C40 C41 H41B 111.3 . . ?
C40 C41 H41A 111.3 . . ?
H41B C41 H41A 109.2 . . ?
C42 C41 C40 102.4(6) . . ?
C42 C41 H41B 111.3 . . ?
C42 C41 H41A 111.3 . . ?
O3 C42 C41 102.7(6) . . ?
O3 C42 H42B 111.2 . . ?
O3 C42 H42A 111.2 . . ?
C41 C42 H42B 111.2 . . ?
C41 C42 H42A 111.2 . . ?
H42B C42 H42A 109.1 . . ?
C44 C43 H43A 110.9 . . ?
C44 C43 H43B 110.9 . . ?
O4 C43 C44 104.0(16) . . ?
O4 C43 H43A 110.9 . . ?
O4 C43 H43B 110.9 . . ?
H43A C43 H43B 109.0 . . ?
C45 C46 H46B 109.7 . . ?
C45 C46 H46A 109.7 . . ?
O4 C46 C45 109.7(13) . . ?
O4 C46 H46B 109.7 . . ?
O4 C46 H46A 109.7 . . ?
H46B C46 H46A 108.2 . . ?
C39A O3A Ca1 89(2) . . ?
C42A O3A Ca1 133(3) . . ?
C42A O3A C39A 108(2) . . ?
C46A O4A C43A 119(3) . . ?
C20A N2A Ca1 93.1(10) . . ?
C20A N2A C26A 115.2(13) . . ?
C26A N2A Ca1 135.4(12) . . ?
C12A C11A C10 121.1(11) . . ?
C20A C11A C10 119.0(15) . . ?
C20A C11A C12A 119.5(14) . . ?
C13A C12A C11A 121.2(13) . . ?
C13A C12A C17A 115.1(13) . . ?
C17A C12A C11A 123.6(13) . . ?
C12A C13A H13A 118.9 . . ?
C14A C13A C12A 122.1(14) . . ?
C14A C13A H13A 118.9 . . ?
C13A C14A H14A 119.8 . . ?
C13A C14A C15A 120.4(14) . . ?
C15A C14A H14A 119.8 . . ?
C14A C15A H15A 120.9 . . ?
C16A C15A C14A 118.3(13) . . ?
C16A C15A H15A 120.9 . . ?
C15A C16A H16A 119.6 . . ?
C17A C16A C15A 120.8(13) . . ?
C17A C16A H16A 119.6 . . ?
C12A C17A C18A 115.3(12) . . ?
C16A C17A C12A 123.1(14) . . ?
C16A C17A C18A 121.4(12) . . ?
C17A C18A H18A 118.9 . . ?
C19A C18A C17A 122.2(11) . . ?
C19A C18A H18A 118.9 . . ?
C18A C19A H19A 118.9 . . ?
C18A C19A C20A 122.2(12) . . ?
C20A C19A H19A 118.9 . . ?
N2A C20A C11A 120.0(14) . . ?
N2A C20A C19A 122.8(13) . . ?
C11A C20A C19A 117.0(13) . . ?
N2A C26A H26C 109.3 . . ?
N2A C26A H26D 109.3 . . ?
N2A C26A C27A 111.6(10) . . ?
H26C C26A H26D 108.0 . . ?
C27A C26A H26C 109.3 . . ?
C27A C26A H26D 109.3 . . ?
C26A C27A C30A 110.9(13) . . ?
C28A C27A C26A 111.9(10) . . ?
C28A C27A C30A 106.1(16) . . ?
C29A C27A C26A 111.7(12) . . ?
C29A C27A C28A 99.1(14) . . ?
C29A C27A C30A 116.4(16) . . ?
C27A C28A H28F 109.5 . . ?
C27A C28A H28D 109.5 . . ?
C27A C28A H28E 109.5 . . ?
H28F C28A H28D 109.5 . . ?
H28F C28A H28E 109.5 . . ?
H28D C28A H28E 109.5 . . ?
C27A C29A H29D 109.5 . . ?
C27A C29A H29E 109.5 . . ?
C27A C29A H29F 109.5 . . ?
H29D C29A H29E 109.5 . . ?
H29D C29A H29F 109.5 . . ?
H29E C29A H29F 109.5 . . ?
C27A C30A H30D 109.5 . . ?
C27A C30A H30E 109.5 . . ?
C27A C30A H30F 109.5 . . ?
H30D C30A H30E 109.5 . . ?
H30D C30A H30F 109.5 . . ?
H30E C30A H30F 109.5 . . ?
C35 C36A H36C 111.7 . . ?
C35 C36A H36D 111.7 . . ?
H36C C36A H36D 109.5 . . ?
C37A C36A C35 100.2(11) . . ?
C37A C36A H36C 111.7 . . ?
C37A C36A H36D 111.7 . . ?
C38 C37A C36A 101.0(12) . . ?
C38 C37A H37C 111.6 . . ?
C38 C37A H37D 111.6 . . ?
C36A C37A H37C 111.6 . . ?
C36A C37A H37D 111.6 . . ?
H37C C37A H37D 109.4 . . ?
O3A C39A H39D 110.7 . . ?
O3A C39A H39C 110.7 . . ?
O3A C39A C40A 105(2) . . ?
H39D C39A H39C 108.8 . . ?
C40A C39A H39D 110.7 . . ?
C40A C39A H39C 110.7 . . ?
C39A C40A H40D 110.9 . . ?
C39A C40A H40C 110.9 . . ?
H40D C40A H40C 109.0 . . ?
C41A C40A C39A 104.1(16) . . ?
C41A C40A H40D 110.9 . . ?
C41A C40A H40C 110.9 . . ?
C40A C41A H41C 111.2 . . ?
C40A C41A H41D 111.2 . . ?
C40A C41A C42A 102.8(16) . . ?
H41C C41A H41D 109.1 . . ?
C42A C41A H41C 111.2 . . ?
C42A C41A H41D 111.2 . . ?
O3A C42A C41A 108.1(18) . . ?
O3A C42A H42D 110.1 . . ?
O3A C42A H42C 110.1 . . ?
C41A C42A H42D 110.1 . . ?
C41A C42A H42C 110.1 . . ?
H42D C42A H42C 108.4 . . ?
C44 C43A H43C 111.3 . . ?
C44 C43A H43D 111.3 . . ?
O4A C43A C44 102(2) . . ?
O4A C43A H43C 111.3 . . ?
O4A C43A H43D 111.3 . . ?
H43C C43A H43D 109.2 . . ?
C45 C46A H46D 112.1 . . ?
C45 C46A H46C 112.1 . . ?
O4A C46A C45 98(2) . . ?
O4A C46A H46D 112.1 . . ?
O4A C46A H46C 112.1 . . ?
H46D C46A H46C 109.7 . . ?

loop_
_geom_bond_atom_site_label_1
_geom_bond_atom_site_label_2
_geom_bond_distance
_geom_bond_site_symmetry_2
_geom_bond_publ_flag
Ca1 O1 2.393(3) . ?
Ca1 O2 2.402(4) . ?
Ca1 N1 2.321(4) . ?
Ca1 O3 2.368(4) . ?
Ca1 N2 2.245(18) . ?
Ca1 C11 2.73(3) . ?
Ca1 C20 2.607(17) . ?
Ca1 O3A 2.51(2) . ?
Ca1 N2A 2.385(17) . ?
O1 C31 1.449(7) . ?
O1 C34 1.447(6) . ?
O2 C35 1.446(6) . ?
O2 C38 1.431(6) . ?
N1 C1 1.357(6) . ?
N1 C21 1.451(6) . ?
C1 C2 1.446(6) . ?
C1 C10 1.433(6) . ?
C2 H2 0.9500 . ?
C2 C3 1.365(7) . ?
C3 H3 0.9500 . ?
C3 C4 1.410(7) . ?
C4 C5 1.391(7) . ?
C4 C9 1.435(6) . ?
C5 H5 0.9500 . ?
C5 C6 1.369(9) . ?
C6 H6 0.9500 . ?
C6 C7 1.405(9) . ?
C7 H7 0.9500 . ?
C7 C8 1.380(8) . ?
C8 H8 0.9500 . ?
C8 C9 1.418(7) . ?
C9 C10 1.418(6) . ?
C10 C11 1.558(19) . ?
C10 C11A 1.489(18) . ?
C21 H21A 0.9900 . ?
C21 H21B 0.9900 . ?
C21 C22 1.550(7) . ?
C22 C23 1.529(7) . ?
C22 C24 1.516(8) . ?
C22 C25 1.524(7) . ?
C23 H23A 0.9800 . ?
C23 H23B 0.9800 . ?
C23 H23C 0.9800 . ?
C24 H24A 0.9800 . ?
C24 H24B 0.9800 . ?
C24 H24C 0.9800 . ?
C25 H25A 0.9800 . ?
C25 H25B 0.9800 . ?
C25 H25C 0.9800 . ?
C31 H31A 0.9900 . ?
C31 H31B 0.9900 . ?
C31 C32 1.521(8) . ?
C32 H32A 0.9900 . ?
C32 H32B 0.9900 . ?
C32 C33 1.546(9) . ?
C33 H33A 0.9900 . ?
C33 H33B 0.9900 . ?
C33 C34 1.489(8) . ?
C34 H34A 0.9900 . ?
C34 H34B 0.9900 . ?
C35 H35A 0.9900 . ?
C35 H35B 0.9900 . ?
C35 H35C 0.9900 . ?
C35 H35D 0.9900 . ?
C35 C36 1.562(10) . ?
C35 C36A 1.508(13) . ?
C38 H38A 0.9900 . ?
C38 H38B 0.9900 . ?
C38 H38C 0.9900 . ?
C38 H38D 0.9900 . ?
C38 C37 1.534(11) . ?
C38 C37A 1.444(15) . ?
C44 H44A 0.9900 . ?
C44 H44B 0.9900 . ?
C44 H44C 0.9900 . ?
C44 H44D 0.9900 . ?
C44 C45 1.488(12) . ?
C44 C43 1.484(16) . ?
C44 C43A 1.486(19) . ?
C45 H45A 0.9900 . ?
C45 H45B 0.9900 . ?
C45 H45C 0.9900 . ?
C45 H45D 0.9900 . ?
C45 C46 1.478(14) . ?
C45 C46A 1.528(18) . ?
O3 C39 1.466(8) . ?
O3 C42 1.461(8) . ?
O4 C43 1.412(16) . ?
O4 C46 1.415(16) . ?
N2 C20 1.338(16) . ?
N2 C26 1.447(15) . ?
C11 C12 1.39(2) . ?
C11 C20 1.440(16) . ?
C12 C13 1.393(17) . ?
C12 C17 1.44(2) . ?
C13 H13 0.9500 . ?
C13 C14 1.36(2) . ?
C14 H14 0.9500 . ?
C14 C15 1.406(19) . ?
C15 H15 0.9500 . ?
C15 C16 1.351(16) . ?
C16 H16 0.9500 . ?
C16 C17 1.403(15) . ?
C17 C18 1.432(17) . ?
C18 H18 0.9500 . ?
C18 C19 1.347(18) . ?
C19 H19 0.9500 . ?
C19 C20 1.462(15) . ?
C26 H26A 0.9900 . ?
C26 H26B 0.9900 . ?
C26 C27 1.470(15) . ?
C27 C28 1.530(15) . ?
C27 C29 1.517(15) . ?
C27 C30 1.515(16) . ?
C28 H28A 0.9800 . ?
C28 H28B 0.9800 . ?
C28 H28C 0.9800 . ?
C29 H29A 0.9800 . ?
C29 H29B 0.9800 . ?
C29 H29C 0.9800 . ?
C30 H30A 0.9800 . ?
C30 H30B 0.9800 . ?
C30 H30C 0.9800 . ?
C36 H36A 0.9900 . ?
C36 H36B 0.9900 . ?
C36 C37 1.502(12) . ?
C37 H37A 0.9900 . ?
C37 H37B 0.9900 . ?
C39 H39B 0.9900 . ?
C39 H39A 0.9900 . ?
C39 C40 1.509(11) . ?
C40 H40B 0.9900 . ?
C40 H40A 0.9900 . ?
C40 C41 1.503(12) . ?
C41 H41B 0.9900 . ?
C41 H41A 0.9900 . ?
C41 C42 1.501(10) . ?
C42 H42B 0.9900 . ?
C42 H42A 0.9900 . ?
C43 H43A 0.9900 . ?
C43 H43B 0.9900 . ?
C46 H46B 0.9900 . ?
C46 H46A 0.9900 . ?
O3A C39A 1.46(2) . ?
O3A C42A 1.45(2) . ?
O4A C43A 1.44(2) . ?
O4A C46A 1.420(19) . ?
N2A C20A 1.355(17) . ?
N2A C26A 1.480(15) . ?
C11A C12A 1.47(2) . ?
C11A C20A 1.437(15) . ?
C12A C13A 1.408(18) . ?
C12A C17A 1.419(19) . ?
C13A H13A 0.9500 . ?
C13A C14A 1.379(19) . ?
C14A H14A 0.9500 . ?
C14A C15A 1.415(18) . ?
C15A H15A 0.9500 . ?
C15A C16A 1.38(2) . ?
C16A H16A 0.9500 . ?
C16A C17A 1.36(2) . ?
C17A C18A 1.47(2) . ?
C18A H18A 0.9500 . ?
C18A C19A 1.40(2) . ?
C19A H19A 0.9500 . ?
C19A C20A 1.468(15) . ?
C26A H26C 0.9900 . ?
C26A H26D 0.9900 . ?
C26A C27A 1.516(17) . ?
C27A C28A 1.511(15) . ?
C27A C29A 1.485(16) . ?
C27A C30A 1.519(16) . ?
C28A H28F 0.9800 . ?
C28A H28D 0.9800 . ?
C28A H28E 0.9800 . ?
C29A H29D 0.9800 . ?
C29A H29E 0.9800 . ?
C29A H29F 0.9800 . ?
C30A H30D 0.9800 . ?
C30A H30E 0.9800 . ?
C30A H30F 0.9800 . ?
C36A H36C 0.9900 . ?
C36A H36D 0.9900 . ?
C36A C37A 1.501(17) . ?
C37A H37C 0.9900 . ?
C37A H37D 0.9900 . ?
C39A H39D 0.9900 . ?
C39A H39C 0.9900 . ?
C39A C40A 1.51(2) . ?
C40A H40D 0.9900 . ?
C40A H40C 0.9900 . ?
C40A C41A 1.50(2) . ?
C41A H41C 0.9900 . ?
C41A H41D 0.9900 . ?
C41A C42A 1.51(2) . ?
C42A H42D 0.9900 . ?
C42A H42C 0.9900 . ?
C43A H43C 0.9900 . ?
C43A H43D 0.9900 . ?
C46A H46D 0.9900 . ?
C46A H46C 0.9900 . ?

loop_
_geom_torsion_atom_site_label_1
_geom_torsion_atom_site_label_2
_geom_torsion_atom_site_label_3
_geom_torsion_atom_site_label_4
_geom_torsion
_geom_torsion_site_symmetry_1
_geom_torsion_site_symmetry_2
_geom_torsion_site_symmetry_3
_geom_torsion_site_symmetry_4
_geom_torsion_publ_flag
Ca1 O1 C31 C32 147.4(3) . . . . ?
Ca1 O1 C34 C33 -173.2(3) . . . . ?
Ca1 O2 C35 C36 147.5(6) . . . . ?
Ca1 O2 C35 C36A 173.8(8) . . . . ?
Ca1 O2 C38 C37 -172.5(6) . . . . ?
Ca1 O2 C38 C37A -144.3(8) . . . . ?
Ca1 N1 C1 C2 -125.8(4) . . . . ?
Ca1 N1 C1 C10 50.1(4) . . . . ?
Ca1 N1 C21 C22 -146.7(3) . . . . ?
Ca1 O3 C39 C40 -173.9(5) . . . . ?
Ca1 O3 C42 C41 -159.9(5) . . . . ?
Ca1 N2 C20 C11 53.9(19) . . . . ?
Ca1 N2 C20 C19 -124.4(16) . . . . ?
Ca1 N2 C26 C27 -154.1(10) . . . . ?
Ca1 C11 C12 C13 83(2) . . . . ?
Ca1 C11 C12 C17 -95.0(16) . . . . ?
Ca1 C11 C20 N2 -45.1(16) . . . . ?
Ca1 C11 C20 C19 133.5(13) . . . . ?
Ca1 O3A C39A C40A -117(4) . . . . ?
Ca1 O3A C42A C41A 110(4) . . . . ?
Ca1 N2A C20A C11A 49.2(18) . . . . ?
Ca1 N2A C20A C19A -124.9(13) . . . . ?
Ca1 N2A C26A C27A -69.5(17) . . . . ?
O1 C31 C32 C33 28.4(5) . . . . ?
O2 C35 C36 C37 29.4(11) . . . . ?
O2 C35 C36A C37A -39.7(15) . . . . ?
O2 C38 C37 C36 33.9(11) . . . . ?
O2 C38 C37A C36A -38.3(15) . . . . ?
N1 C1 C2 C3 173.2(4) . . . . ?
N1 C1 C10 C9 -172.9(4) . . . . ?
N1 C1 C10 C11 10.2(11) . . . . ?
N1 C1 C10 C11A 22.0(10) . . . . ?
N1 C21 C22 C23 175.7(4) . . . . ?
N1 C21 C22 C24 -64.7(5) . . . . ?
N1 C21 C22 C25 54.9(6) . . . . ?
C1 N1 C21 C22 95.0(5) . . . . ?
C1 C2 C3 C4 -0.1(7) . . . . ?
C1 C10 C11 Ca1 -52.4(7) . . . . ?
C1 C10 C11 C12 75(2) . . . . ?
C1 C10 C11 C20 -108.7(18) . . . . ?
C1 C10 C11A C12A 68(2) . . . . ?
C1 C10 C11A C20A -120.1(16) . . . . ?
C2 C1 C10 C9 3.4(6) . . . . ?
C2 C1 C10 C11 -173.5(10) . . . . ?
C2 C1 C10 C11A -161.8(9) . . . . ?
C2 C3 C4 C5 179.8(5) . . . . ?
C2 C3 C4 C9 2.4(7) . . . . ?
C3 C4 C5 C6 -178.1(5) . . . . ?
C3 C4 C9 C8 177.5(4) . . . . ?
C3 C4 C9 C10 -1.7(6) . . . . ?
C4 C5 C6 C7 0.2(10) . . . . ?
C4 C9 C10 C1 -1.3(7) . . . . ?
C4 C9 C10 C11 175.9(9) . . . . ?
C4 C9 C10 C11A 163.8(9) . . . . ?
C5 C4 C9 C8 0.0(7) . . . . ?
C5 C4 C9 C10 -179.1(5) . . . . ?
C5 C6 C7 C8 1.0(11) . . . . ?
C6 C7 C8 C9 -1.8(11) . . . . ?
C7 C8 C9 C4 1.2(8) . . . . ?
C7 C8 C9 C10 -179.7(6) . . . . ?
C8 C9 C10 C1 179.7(5) . . . . ?
C8 C9 C10 C11 -3.2(10) . . . . ?
C8 C9 C10 C11A -15.3(10) . . . . ?
C9 C4 C5 C6 -0.7(8) . . . . ?
C9 C10 C11 Ca1 130.5(5) . . . . ?
C9 C10 C11 C12 -101.6(17) . . . . ?
C9 C10 C11 C20 74(2) . . . . ?
C9 C10 C11A C12A -97.4(18) . . . . ?
C9 C10 C11A C20A 74.5(19) . . . . ?
C10 C1 C2 C3 -2.8(6) . . . . ?
C10 C11 C12 C13 -10(3) . . . . ?
C10 C11 C12 C17 171.5(15) . . . . ?
C10 C11 C20 Ca1 59.7(18) . . . . ?
C10 C11 C20 N2 15(3) . . . . ?
C10 C11 C20 C19 -166.8(16) . . . . ?
C10 C11A C12A C13A -8(3) . . . . ?
C10 C11A C12A C17A 170.2(15) . . . . ?
C10 C11A C20A N2A 18(3) . . . . ?
C10 C11A C20A C19A -167.8(15) . . . . ?
C21 N1 C1 C2 7.3(7) . . . . ?
C21 N1 C1 C10 -176.8(4) . . . . ?
C31 O1 C34 C33 -15.6(6) . . . . ?
C31 C32 C33 C34 -37.1(6) . . . . ?
C32 C33 C34 O1 32.9(6) . . . . ?
C34 O1 C31 C32 -8.8(5) . . . . ?
C35 O2 C38 C37 -14.9(8) . . . . ?
C35 O2 C38 C37A 13.3(10) . . . . ?
C35 C36 C37 C38 -38.0(12) . . . . ?
C35 C36A C37A C38 49.1(18) . . . . ?
C38 O2 C35 C36 -9.1(7) . . . . ?
C38 O2 C35 C36A 17.2(9) . . . . ?
C44 C45 C46 O4 -21(2) . . . . ?
C44 C45 C46A O4A 20(3) . . . . ?
C45 C44 C43 O4 -41(2) . . . . ?
C45 C44 C43A O4A 4(4) . . . . ?
O3 C39 C40 C41 -29.7(8) . . . . ?
N2 C26 C27 C28 -64.4(14) . . . . ?
N2 C26 C27 C29 177.6(14) . . . . ?
N2 C26 C27 C30 56.5(18) . . . . ?
C11 C12 C13 C14 -178.5(17) . . . . ?
C11 C12 C17 C16 178.1(16) . . . . ?
C11 C12 C17 C18 -3(2) . . . . ?
C12 C11 C20 Ca1 -125(2) . . . . ?
C12 C11 C20 N2 -170(2) . . . . ?
C12 C11 C20 C19 9(3) . . . . ?
C12 C13 C14 C15 2(2) . . . . ?
C12 C17 C18 C19 4.7(18) . . . . ?
C13 C12 C17 C16 0(2) . . . . ?
C13 C12 C17 C18 179.0(13) . . . . ?
C13 C14 C15 C16 -3(2) . . . . ?
C14 C15 C16 C17 3(2) . . . . ?
C15 C16 C17 C12 -1.2(19) . . . . ?
C15 C16 C17 C18 179.7(12) . . . . ?
C16 C17 C18 C19 -176.1(11) . . . . ?
C17 C12 C13 C14 0(2) . . . . ?
C17 C18 C19 C20 0(2) . . . . ?
C18 C19 C20 Ca1 90.9(16) . . . . ?
C18 C19 C20 N2 171.8(16) . . . . ?
C18 C19 C20 C11 -7(2) . . . . ?
C20 N2 C26 C27 97.1(18) . . . . ?
C20 C11 C12 C13 173.9(19) . . . . ?
C20 C11 C12 C17 -4(3) . . . . ?
C26 N2 C20 Ca1 127.2(17) . . . . ?
C26 N2 C20 C11 -178.9(17) . . . . ?
C26 N2 C20 C19 3(3) . . . . ?
C39 O3 C42 C41 20.2(8) . . . . ?
C39 C40 C41 C42 42.3(9) . . . . ?
C40 C41 C42 O3 -38.3(8) . . . . ?
C42 O3 C39 C40 6.0(8) . . . . ?
C43 C44 C45 C46 37.0(19) . . . . ?
C43 O4 C46 C45 -4(3) . . . . ?
C46 O4 C43 C44 28(3) . . . . ?
O3A C39A C40A C41A -32(5) . . . . ?
N2A C26A C27A C28A 60.1(14) . . . . ?
N2A C26A C27A C29A 170.2(14) . . . . ?
N2A C26A C27A C30A -58.2(19) . . . . ?
C11A C12A C13A C14A -179.7(16) . . . . ?
C11A C12A C17A C16A -179.8(16) . . . . ?
C11A C12A C17A C18A -3(2) . . . . ?
C12A C11A C20A N2A -170.2(18) . . . . ?
C12A C11A C20A C19A 4(3) . . . . ?
C12A C13A C14A C15A 1(2) . . . . ?
C12A C17A C18A C19A 4.7(17) . . . . ?
C13A C12A C17A C16A -1(2) . . . . ?
C13A C12A C17A C18A 175.8(12) . . . . ?
C13A C14A C15A C16A -3.9(19) . . . . ?
C14A C15A C16A C17A 4(2) . . . . ?
C15A C16A C17A C12A -2(2) . . . . ?
C15A C16A C17A C18A -178.7(12) . . . . ?
C16A C17A C18A C19A -178.2(12) . . . . ?
C17A C12A C13A C14A 2(2) . . . . ?
C17A C18A C19A C20A -2.2(19) . . . . ?
C18A C19A C20A N2A 171.9(15) . . . . ?
C18A C19A C20A C11A -2(2) . . . . ?
C20A N2A C26A C27A 166.2(14) . . . . ?
C20A C11A C12A C13A 179.8(16) . . . . ?
C20A C11A C12A C17A -2(3) . . . . ?
C26A N2A C20A C11A -166.2(16) . . . . ?
C26A N2A C20A C19A 20(2) . . . . ?
C39A O3A C42A C41A 3(6) . . . . ?
C39A C40A C41A C42A 33(5) . . . . ?
C40A C41A C42A O3A -23(5) . . . . ?
C42A O3A C39A C40A 18(5) . . . . ?
C43A C44 C45 C46A -16(3) . . . . ?
C43A O4A C46A C45 -19(4) . . . . ?
C46A O4A C43A C44 10(5) . . . . ?

loop_
_exptl_oxdiff_crystal_face_indexfrac_h
_exptl_oxdiff_crystal_face_indexfrac_k
_exptl_oxdiff_crystal_face_indexfrac_l
_exptl_oxdiff_crystal_face_x
_exptl_oxdiff_crystal_face_y
_exptl_oxdiff_crystal_face_z
6.9833 -1.9816 6.0217 0.2094 0.9606 0.0689
8.0046 4.0104 -5.0204 0.5849 -0.5265 0.5376
-5.9836 0.9869 -6.0204 -0.2251 -0.9143 0.0242
0.9835 1.9922 7.0195 0.1856 0.8531 -0.4654
10.0027 -6.9546 -3.0001 0.0156 0.0201 0.9867
3.9936 11.9748 -0.0150 0.9037 -0.1775 -0.3133
-2.9978 11.9597 -2.0216 0.5850 -0.5929 -0.5422
-1.0059 12.9596 0.9866 0.7435 -0.1934 -0.6688
-5.0052 11.9525 1.9909 0.5071 -0.1402 -0.8884
4.9852 8.9833 4.0014 0.7787 0.4141 -0.3802
-13.9892 -0.0321 -1.0038 -0.6288 -0.4559 -0.6420
-10.0027 6.9546 3.0001 -0.0156 -0.0201 -0.9867
3.0102 -9.9617 -3.9998 -0.4814 -0.2023 0.8250
-2.9898 -11.9713 -1.9912 -0.8648 -0.0488 0.4864
-7.9833 3.9736 -6.0243 -0.1333 -1.0296 -0.2049
-4.9887 7.9684 -5.0261 0.2453 -0.9244 -0.2870
6.9843 -4.9730 6.0255 0.0282 1.0286 0.1975
3.9921 -9.9644 4.0254 -0.4137 0.8211 0.3839
-7.0084 -1.0173 6.0198 -0.3561 0.6071 -0.6773
2.9880 10.9735 2.9957 0.8072 0.1965 -0.5050
-7.9837 -7.9932 -4.0029 -0.8524 -0.5076 0.1866
-0.9915 8.9749 -5.0272 0.4846 -0.8525 -0.1289
6.0087 2.0121 -6.0211 0.3718 -0.6534 0.5842
4.0138 -2.9776 -7.0180 -0.0225 -0.7123 0.7595
11.0013 2.0225 -4.0146 0.6011 -0.2853 0.7126
-5.9995 -9.9872 3.0218 -0.8637 0.4598 -0.0571
-9.9909 -8.9975 0.0109 -0.9908 -0.0323 -0.1167
-1.0136 9.9658 5.0030 0.5737 0.3746 -0.7859
-12.9952 2.9603 0.9987 -0.3971 -0.2503 -0.8432
-12.9989 0.9648 3.0075 -0.5122 0.0450 -0.8803
1.0037 -12.9603 0.0165 -0.7406 0.3183 0.6074
1.9945 12.9673 -0.0164 0.8747 -0.2474 -0.4567
1.9839 -0.9968 7.0234 0.0491 0.9448 -0.2866
-2.9927 9.9667 -4.0254 0.4584 -0.7975 -0.3337
-8.9999 9.9496 0.9901 0.2046 -0.3144 -0.9422
-2.9826 -0.9997 -7.0209 -0.2147 -0.9231 0.3220
0.0026 11.9674 -3.0246 0.7163 -0.6470 -0.3301
-0.9841 0.0021 -7.0221 -0.0648 -0.8985 0.3797
0.0021 -12.9632 1.0196 -0.7824 0.4197 0.4958

loop_
_smtbx_masks_void_nr
_smtbx_masks_void_average_x
_smtbx_masks_void_average_y
_smtbx_masks_void_average_z
_smtbx_masks_void_volume
_smtbx_masks_void_count_electrons
_smtbx_masks_void_content
1 0.000 0.000 -0.108 134.1 47.3 '2 ?'
2 0.000 0.500 0.843 177.6 54.7 '2 ?'
3 0.500 0.500 0.108 134.1 47.6 '2 ?'
4 0.500 0.000 0.157 177.6 55.0 '2 ?'
